data_2221987
loop_
_publ_author_name
'Bi, Jian-Hong'

_publ_section_title
;(5,7,7,12,14,14-Hexamethyl-1,4,8,11-tetraazacyclotetradeca-4,11-diene-\k^4^<i>N</i>^1^,<i>N</i>^4^,<i>N</i>^8^,<i>N</i>^11^)(thiocyanato-\k<i>S</i>)nickel(II)
 perchlorate monohydrate
;
_journal_coeditor_code CV2562
_journal_issue 6
_journal_name_full 'Acta Crystallographica Section E'
_journal_page_first m668
_journal_paper_doi 10.1107/S1600536809018091
_journal_volume 65
_journal_year 2009
_chemical_formula_iupac '[Ni (N C S) (C16 H32 N4)] Cl O4, H2 O'
_chemical_formula_moiety 'C17 H32 N5 Ni S +, Cl O4 -, H2 O'
_chemical_formula_sum 'C17 H34 Cl N5 Ni O5 S'
_chemical_formula_weight 514.71
_chemical_name_systematic
;
(5,7,7,12,14,14-Hexamethyl-1,4,8,11-tetraazacyclotetradeca-4,11-diene-
\k^4^<i>N</i>^1^,<i>N</i>^4^,<i>N</i>^8^,<i>N</i>^11^)(thiocyanato-
\kS)nickel(II) perchlorate monohydrate
;
_space_group_IT_number 2
_symmetry_cell_setting triclinic
_symmetry_space_group_name_Hall '-P 1'
_symmetry_space_group_name_H-M 'P -1'
_atom_sites_solution_hydrogens geom
_atom_sites_solution_primary direct
_atom_sites_solution_secondary difmap
_audit_creation_method SHELXL-97
_cell_angle_alpha 84.1430(10)
_cell_angle_beta 87.005(2)
_cell_angle_gamma 67.3480(10)
_cell_formula_units_Z 2
_cell_length_a 7.2678(11)
_cell_length_b 8.9998(13)
_cell_length_c 19.513(2)
_cell_measurement_reflns_used 2923
_cell_measurement_temperature 291(2)
_cell_measurement_theta_max 27.666
_cell_measurement_theta_min 2.462
_cell_volume 1171.6(3)
_computing_cell_refinement 'SAINT (Bruker, 2000)'
_computing_data_collection 'SMART (Bruker, 2000)'
_computing_data_reduction 'SAINT (Bruker, 2000)'
_computing_molecular_graphics 'SHELXTL (Sheldrick, 2008)'
_computing_publication_material 'SHELXTL (Sheldrick, 2008)'
_computing_structure_refinement 'SHELXTL (Sheldrick, 2008)'
_computing_structure_solution 'SHELXTL (Sheldrick, 2008)'
_diffrn_ambient_temperature 291(2)
_diffrn_measured_fraction_theta_full 0.983
_diffrn_measured_fraction_theta_max 0.983
_diffrn_measurement_device_type 'Bruker SMART CCD area-detector'
_diffrn_measurement_method '\f and \w'
_diffrn_radiation_monochromator graphite
_diffrn_radiation_source 'fine-focus sealed tube'
_diffrn_radiation_type MoK\a
_diffrn_radiation_wavelength 0.71073
_diffrn_reflns_av_R_equivalents 0.0187
_diffrn_reflns_av_sigmaI/netI 0.0384
_diffrn_reflns_limit_h_max 8
_diffrn_reflns_limit_h_min -8
_diffrn_reflns_limit_k_max 8
_diffrn_reflns_limit_k_min -10
_diffrn_reflns_limit_l_max 16
_diffrn_reflns_limit_l_min -23
_diffrn_reflns_number 6103
_diffrn_reflns_theta_full 25.01
_diffrn_reflns_theta_max 25.01
_diffrn_reflns_theta_min 2.10
_exptl_absorpt_coefficient_mu 1.068
_exptl_absorpt_correction_T_max 0.6808
_exptl_absorpt_correction_T_min 0.6226
_exptl_absorpt_correction_type multi-scan
_exptl_absorpt_process_details '(SADABS; Bruker, 2000)'
_exptl_crystal_colour green
_exptl_crystal_density_diffrn 1.459
_exptl_crystal_density_method 'not measured'
_exptl_crystal_description block
_exptl_crystal_F_000 544
_exptl_crystal_size_max 0.49
_exptl_crystal_size_mid 0.40
_exptl_crystal_size_min 0.39
_refine_diff_density_max 0.528
_refine_diff_density_min -0.895
_refine_ls_extinction_method none
_refine_ls_goodness_of_fit_ref 1.030
_refine_ls_hydrogen_treatment constr
_refine_ls_matrix_type full
_refine_ls_number_parameters 299
_refine_ls_number_reflns 4062
_refine_ls_number_restraints 0
_refine_ls_restrained_S_all 1.030
_refine_ls_R_factor_all 0.0550
_refine_ls_R_factor_gt 0.0405
_refine_ls_shift/su_max 0.001
_refine_ls_shift/su_mean 0.000
_refine_ls_structure_factor_coef Fsqd
_refine_ls_weighting_details 'calc w=1/[\s^2^(Fo^2^)+(0.0501P)^2^+0.9082P] where P=(Fo^2^+2Fc^2^)/3'
_refine_ls_weighting_scheme calc
_refine_ls_wR_factor_gt 0.0986
_refine_ls_wR_factor_ref 0.1087
_reflns_number_gt 3247
_reflns_number_total 4062
_reflns_threshold_expression I>2\s(I)
_cod_data_source_file cv2562.cif
_cod_data_source_block I
_cod_depositor_comments
;
The following automatic conversions were performed:
'_symmetry_cell_setting' value 'Triclinic' changed to 'triclinic'
according to '/home/saulius/struct/CIF-dictionaries/cif_core.dic'
dictionary named 'cif_core.dic' version 2.4.1 from 2010-06-29.

Automatic conversion script
Id: cif_fix_enum 1527 2010-12-29 10:47:43Z saulius 

The following automatic conversions were performed:

'_symmetry_cell_setting' value 'Triclinic' changed to 'triclinic'
according to /home/saulius/struct/CIF-dictionaries/cif_core.dic
dictionary named 'cif_core.dic' version 2.4.1 from 2010-06-29.

Automatic conversion script
Id: cif_fix_values 1715 2011-07-08 13:25:40Z adriana 
;
_cod_database_code 2221987
_cod_database_fobs_code 2221987

loop_
_symmetry_equiv_pos_as_xyz
'x, y, z'
'-x, -y, -z'

loop_
_atom_site_type_symbol
_atom_site_label
_atom_site_fract_x
_atom_site_fract_y
_atom_site_fract_z
_atom_site_U_iso_or_equiv
_atom_site_adp_type
_atom_site_calc_flag
_atom_site_refinement_flags
_atom_site_occupancy
_atom_site_disorder_assembly
_atom_site_disorder_group
Ni Ni1 0.30773(6) 0.73405(4) 0.74822(2) 0.03298(14) Uani d . 1 . .
S S1 0.77119(17) 0.55310(15) 0.69389(7) 0.0742(3) Uani d . 1 . .
Cl Cl1 0.83588(13) 0.23413(11) 0.87389(5) 0.0488(2) Uani d . 1 . .
N N1 0.3810(4) 0.8445(3) 0.81175(14) 0.0369(6) Uani d . 1 . .
N N2 0.3265(4) 0.5584(3) 0.81554(13) 0.0358(6) Uani d . 1 . .
H H2 0.4585 0.5040 0.8246 0.043 Uiso calc R 1 . .
N N3 0.2600(4) 0.6153(3) 0.68168(14) 0.0370(6) Uani d . 1 . .
N N4 0.2731(4) 0.9145(3) 0.68173(13) 0.0358(6) Uani d . 1 . .
H H4 0.3769 0.8812 0.6512 0.043 Uiso calc R 1 . .
N N5 0.6503(6) 0.7714(6) 0.5780(2) 0.0895(13) Uani d . 1 . .
O O1 1.0226(5) 0.1857(5) 0.8446(3) 0.1262(16) Uani d . 1 A .
O O2 0.758(4) 0.401(3) 0.8792(15) 0.103(6) Uani d P 0.61(4) A 1
O O3 0.698(3) 0.198(3) 0.8398(14) 0.115(7) Uani d P 0.61(4) A 1
O O4 0.889(5) 0.1340(19) 0.9359(6) 0.151(8) Uani d P 0.61(4) A 1
O O2' 0.765(6) 0.150(3) 0.9228(18) 0.125(11) Uani d P 0.39(4) A 2
O O3' 0.724(6) 0.244(5) 0.8153(16) 0.132(12) Uani d P 0.39(4) A 2
O O4' 0.774(7) 0.381(6) 0.9037(19) 0.101(10) Uani d P 0.39(4) A 2
O O5 0.4522(5) 0.8714(5) 0.44382(19) 0.1003(11) Uani d . 1 . .
H H5F 0.5099 0.8396 0.4824 0.120 Uiso d R 1 . .
H H5G 0.4217 0.9727 0.4365 0.120 Uiso d R 1 . .
C C1 0.4568(6) 0.9196(5) 0.9214(2) 0.0567(10) Uani d . 1 . .
H H1A 0.5602 0.9470 0.8977 0.085 Uiso calc R 1 . .
H H1B 0.5066 0.8575 0.9642 0.085 Uiso calc R 1 . .
H H1C 0.3455 1.0168 0.9303 0.085 Uiso calc R 1 . .
C C2 0.3917(5) 0.8227(4) 0.87771(17) 0.0393(7) Uani d . 1 . .
C C3 0.3413(5) 0.6913(4) 0.91705(18) 0.0470(8) Uani d . 1 . .
H H3A 0.2667 0.7355 0.9579 0.056 Uiso calc R 1 . .
H H3B 0.4658 0.6070 0.9327 0.056 Uiso calc R 1 . .
C C4 0.2248(5) 0.6103(4) 0.88317(17) 0.0423(8) Uani d . 1 . .
C C5 0.0098(5) 0.7264(5) 0.8714(2) 0.0587(10) Uani d . 1 . .
H H5A 0.0078 0.8222 0.8442 0.088 Uiso calc R 1 . .
H H5B -0.0551 0.7550 0.9150 0.088 Uiso calc R 1 . .
H H5C -0.0589 0.6753 0.8476 0.088 Uiso calc R 1 . .
C C6 0.2333(6) 0.4619(5) 0.9316(2) 0.0595(10) Uani d . 1 . .
H H6A 0.1473 0.4156 0.9148 0.089 Uiso calc R 1 . .
H H6B 0.1902 0.4942 0.9770 0.089 Uiso calc R 1 . .
H H6C 0.3676 0.3832 0.9332 0.089 Uiso calc R 1 . .
C C7 0.2598(6) 0.4456(4) 0.78297(19) 0.0482(9) Uani d . 1 . .
H H7A 0.1158 0.4814 0.7863 0.058 Uiso calc R 1 . .
H H7B 0.3180 0.3379 0.8063 0.058 Uiso calc R 1 . .
C C8 0.3252(6) 0.4434(4) 0.70907(19) 0.0493(9) Uani d . 1 . .
H H8A 0.4689 0.3895 0.7052 0.059 Uiso calc R 1 . .
H H8B 0.2635 0.3874 0.6840 0.059 Uiso calc R 1 . .
C C9 0.2099(7) 0.5436(5) 0.5678(2) 0.0617(11) Uani d . 1 . .
H H9A 0.3387 0.4569 0.5687 0.093 Uiso calc R 1 . .
H H9B 0.1862 0.5996 0.5226 0.093 Uiso calc R 1 . .
H H9C 0.1092 0.5004 0.5794 0.093 Uiso calc R 1 . .
C C10 0.2029(5) 0.6592(4) 0.61938(17) 0.0404(8) Uani d . 1 . .
C C11 0.1245(5) 0.8328(4) 0.59141(17) 0.0432(8) Uani d . 1 . .
H H11A 0.0002 0.8546 0.5685 0.052 Uiso calc R 1 . .
H H11B 0.2179 0.8455 0.5562 0.052 Uiso calc R 1 . .
C C12 0.0857(5) 0.9639(4) 0.64053(16) 0.0394(7) Uani d . 1 . .
C C13 -0.0909(5) 0.9766(4) 0.68875(18) 0.0466(8) Uani d . 1 . .
H H13A -0.0751 0.8710 0.7093 0.070 Uiso calc R 1 . .
H H13B -0.2121 1.0222 0.6631 0.070 Uiso calc R 1 . .
H H13C -0.0965 1.0448 0.7242 0.070 Uiso calc R 1 . .
C C14 0.0433(6) 1.1253(4) 0.5974(2) 0.0554(10) Uani d . 1 . .
H H14A 0.0124 1.2101 0.6275 0.083 Uiso calc R 1 . .
H H14B -0.0678 1.1476 0.5680 0.083 Uiso calc R 1 . .
H H14C 0.1587 1.1194 0.5698 0.083 Uiso calc R 1 . .
C C15 0.2952(6) 1.0464(4) 0.71649(18) 0.0473(9) Uani d . 1 . .
H H15A 0.1677 1.1145 0.7353 0.057 Uiso calc R 1 . .
H H15B 0.3427 1.1128 0.6838 0.057 Uiso calc R 1 . .
C C16 0.4423(6) 0.9688(4) 0.77314(19) 0.0487(9) Uani d . 1 . .
H H16A 0.5759 0.9194 0.7542 0.058 Uiso calc R 1 . .
H H16B 0.4409 1.0486 0.8032 0.058 Uiso calc R 1 . .
C C17 0.7045(6) 0.6772(5) 0.6252(3) 0.0621(11) Uani d . 1 . .

loop_
_atom_site_aniso_label
_atom_site_aniso_U_11
_atom_site_aniso_U_22
_atom_site_aniso_U_33
_atom_site_aniso_U_12
_atom_site_aniso_U_13
_atom_site_aniso_U_23
Ni1 0.0374(2) 0.0284(2) 0.0350(2) -0.01414(17) 0.00074(17) -0.00531(16)
S1 0.0542(6) 0.0768(8) 0.0868(9) -0.0221(6) -0.0052(6) 0.0040(6)
Cl1 0.0432(5) 0.0483(5) 0.0450(5) -0.0061(4) 0.0094(4) -0.0117(4)
N1 0.0370(14) 0.0317(14) 0.0435(16) -0.0140(12) 0.0022(12) -0.0078(12)
N2 0.0340(14) 0.0309(14) 0.0409(15) -0.0111(11) -0.0024(11) -0.0012(11)
N3 0.0396(15) 0.0305(14) 0.0428(16) -0.0149(12) 0.0008(12) -0.0070(12)
N4 0.0425(15) 0.0315(14) 0.0356(15) -0.0164(12) 0.0068(12) -0.0078(11)
N5 0.071(3) 0.098(3) 0.082(3) -0.017(2) 0.000(2) 0.007(3)
O1 0.070(2) 0.144(4) 0.160(4) -0.029(2) 0.041(2) -0.062(3)
O2 0.083(7) 0.074(6) 0.143(16) -0.012(5) -0.027(11) -0.026(10)
O3 0.078(5) 0.119(9) 0.169(19) -0.053(6) -0.008(9) -0.040(11)
O4 0.158(16) 0.151(8) 0.071(5) 0.013(9) -0.002(7) 0.027(5)
O2' 0.13(2) 0.110(13) 0.125(17) -0.050(13) 0.048(15) -0.002(11)
O3' 0.121(19) 0.15(2) 0.081(13) 0.002(13) -0.035(11) -0.040(12)
O4' 0.10(2) 0.10(2) 0.104(17) -0.026(15) 0.031(14) -0.071(17)
O5 0.106(3) 0.114(3) 0.085(3) -0.045(2) -0.019(2) -0.004(2)
C1 0.063(2) 0.063(2) 0.049(2) -0.026(2) -0.0088(19) -0.0173(19)
C2 0.0320(16) 0.0397(18) 0.0408(19) -0.0060(14) 0.0001(14) -0.0115(15)
C3 0.051(2) 0.052(2) 0.0383(19) -0.0191(17) 0.0002(16) -0.0057(16)
C4 0.0389(18) 0.0453(19) 0.0405(19) -0.0151(15) 0.0031(15) 0.0002(15)
C5 0.042(2) 0.065(3) 0.061(3) -0.0130(18) 0.0071(18) -0.003(2)
C6 0.063(2) 0.065(3) 0.053(2) -0.032(2) 0.0009(19) 0.0119(19)
C7 0.058(2) 0.0326(18) 0.058(2) -0.0216(17) -0.0078(18) 0.0007(16)
C8 0.063(2) 0.0290(17) 0.058(2) -0.0171(16) -0.0087(18) -0.0095(16)
C9 0.080(3) 0.054(2) 0.054(2) -0.024(2) -0.001(2) -0.0235(19)
C10 0.0436(19) 0.0434(19) 0.0402(19) -0.0219(16) 0.0069(15) -0.0135(15)
C11 0.0467(19) 0.049(2) 0.0362(18) -0.0204(17) 0.0019(15) -0.0068(15)
C12 0.0427(18) 0.0382(18) 0.0333(17) -0.0118(15) 0.0022(14) -0.0020(14)
C13 0.0398(18) 0.049(2) 0.044(2) -0.0088(16) 0.0031(15) -0.0065(16)
C14 0.066(2) 0.044(2) 0.049(2) -0.0161(19) -0.0030(19) 0.0058(17)
C15 0.067(2) 0.0337(18) 0.047(2) -0.0252(17) 0.0034(17) -0.0061(15)
C16 0.061(2) 0.045(2) 0.053(2) -0.0321(18) 0.0022(18) -0.0107(17)
C17 0.041(2) 0.066(3) 0.075(3) -0.015(2) 0.006(2) -0.016(2)

loop_
_atom_type_symbol
_atom_type_description
_atom_type_scat_dispersion_real
_atom_type_scat_dispersion_imag
_atom_type_scat_source
C C 0.0033 0.0016 'International Tables Vol C Tables 4.2.6.8 and 6.1.1.4'
H H 0.0000 0.0000 'International Tables Vol C Tables 4.2.6.8 and 6.1.1.4'
N N 0.0061 0.0033 'International Tables Vol C Tables 4.2.6.8 and 6.1.1.4'
O O 0.0106 0.0060 'International Tables Vol C Tables 4.2.6.8 and 6.1.1.4'
Ni Ni 0.3393 1.1124 'International Tables Vol C Tables 4.2.6.8 and 6.1.1.4'
S S 0.1246 0.1234 'International Tables Vol C Tables 4.2.6.8 and 6.1.1.4'
Cl Cl 0.1484 0.1585 'International Tables Vol C Tables 4.2.6.8 and 6.1.1.4'

loop_
_geom_angle_atom_site_label_1
_geom_angle_atom_site_label_2
_geom_angle_atom_site_label_3
_geom_angle_site_symmetry_1
_geom_angle_site_symmetry_3
_geom_angle
_geom_angle_publ_flag
N1 Ni1 N3 . . 174.53(11) ?
N1 Ni1 N2 . . 92.60(11) ?
N3 Ni1 N2 . . 88.02(11) ?
N1 Ni1 N4 . . 87.93(11) ?
N3 Ni1 N4 . . 91.75(11) ?
N2 Ni1 N4 . . 176.80(11) ?
N1 Ni1 S1 . . 92.86(8) ?
N3 Ni1 S1 . . 81.67(8) ?
N2 Ni1 S1 . . 92.88(8) ?
N4 Ni1 S1 . . 90.25(8) ?
C17 S1 Ni1 . . 85.87(14) ?
O2' Cl1 O1 . . 127.9(17) ?
O2' Cl1 O3 . . 75.5(14) ?
O1 Cl1 O3 . . 115.2(10) ?
O2' Cl1 O2 . . 113.7(19) ?
O1 Cl1 O2 . . 110.6(14) ?
O3 Cl1 O2 . . 107.7(14) ?
O2' Cl1 O4' . . 99(2) ?
O1 Cl1 O4' . . 115(2) ?
O3 Cl1 O4' . . 119(2) ?
O2 Cl1 O4' . . 21(2) ?
O2' Cl1 O4 . . 38.1(9) ?
O1 Cl1 O4 . . 97.2(13) ?
O3 Cl1 O4 . . 109.6(11) ?
O2 Cl1 O4 . . 116.7(11) ?
O4' Cl1 O4 . . 96.2(18) ?
O2' Cl1 O3' . . 103.0(12) ?
O1 Cl1 O3' . . 99.4(17) ?
O3 Cl1 O3' . . 27.7(17) ?
O2 Cl1 O3' . . 94.5(16) ?
O4' Cl1 O3' . . 113(2) ?
O4 Cl1 O3' . . 136.4(14) ?
C2 N1 C16 . . 120.5(3) ?
C2 N1 Ni1 . . 130.8(2) ?
C16 N1 Ni1 . . 108.6(2) ?
C7 N2 C4 . . 114.5(3) ?
C7 N2 Ni1 . . 107.9(2) ?
C4 N2 Ni1 . . 114.08(19) ?
C7 N2 H2 . . 106.6 ?
C4 N2 H2 . . 106.6 ?
Ni1 N2 H2 . . 106.6 ?
C10 N3 C8 . . 120.7(3) ?
C10 N3 Ni1 . . 129.9(2) ?
C8 N3 Ni1 . . 109.0(2) ?
C15 N4 C12 . . 115.1(2) ?
C15 N4 Ni1 . . 109.0(2) ?
C12 N4 Ni1 . . 112.87(18) ?
C15 N4 H4 . . 106.4 ?
C12 N4 H4 . . 106.4 ?
Ni1 N4 H4 . . 106.4 ?
H5F O5 H5G . . 108.3 ?
C2 C1 H1A . . 109.5 ?
C2 C1 H1B . . 109.5 ?
H1A C1 H1B . . 109.5 ?
C2 C1 H1C . . 109.5 ?
H1A C1 H1C . . 109.5 ?
H1B C1 H1C . . 109.5 ?
N1 C2 C1 . . 124.5(3) ?
N1 C2 C3 . . 121.1(3) ?
C1 C2 C3 . . 114.4(3) ?
C2 C3 C4 . . 120.4(3) ?
C2 C3 H3A . . 107.2 ?
C4 C3 H3A . . 107.2 ?
C2 C3 H3B . . 107.2 ?
C4 C3 H3B . . 107.2 ?
H3A C3 H3B . . 106.9 ?
N2 C4 C5 . . 110.3(3) ?
N2 C4 C3 . . 107.6(3) ?
C5 C4 C3 . . 110.8(3) ?
N2 C4 C6 . . 110.3(3) ?
C5 C4 C6 . . 110.7(3) ?
C3 C4 C6 . . 107.2(3) ?
C4 C5 H5A . . 109.5 ?
C4 C5 H5B . . 109.5 ?
H5A C5 H5B . . 109.5 ?
C4 C5 H5C . . 109.5 ?
H5A C5 H5C . . 109.5 ?
H5B C5 H5C . . 109.5 ?
C4 C6 H6A . . 109.5 ?
C4 C6 H6B . . 109.5 ?
H6A C6 H6B . . 109.5 ?
C4 C6 H6C . . 109.5 ?
H6A C6 H6C . . 109.5 ?
H6B C6 H6C . . 109.5 ?
N2 C7 C8 . . 108.2(3) ?
N2 C7 H7A . . 110.0 ?
C8 C7 H7A . . 110.0 ?
N2 C7 H7B . . 110.0 ?
C8 C7 H7B . . 110.0 ?
H7A C7 H7B . . 108.4 ?
N3 C8 C7 . . 105.6(3) ?
N3 C8 H8A . . 110.6 ?
C7 C8 H8A . . 110.6 ?
N3 C8 H8B . . 110.6 ?
C7 C8 H8B . . 110.6 ?
H8A C8 H8B . . 108.7 ?
C10 C9 H9A . . 109.5 ?
C10 C9 H9B . . 109.5 ?
H9A C9 H9B . . 109.5 ?
C10 C9 H9C . . 109.5 ?
H9A C9 H9C . . 109.5 ?
H9B C9 H9C . . 109.5 ?
N3 C10 C11 . . 122.0(3) ?
N3 C10 C9 . . 123.9(3) ?
C11 C10 C9 . . 114.1(3) ?
C10 C11 C12 . . 119.3(3) ?
C10 C11 H11A . . 107.5 ?
C12 C11 H11A . . 107.5 ?
C10 C11 H11B . . 107.5 ?
C12 C11 H11B . . 107.5 ?
H11A C11 H11B . . 107.0 ?
N4 C12 C13 . . 109.9(3) ?
N4 C12 C11 . . 106.1(3) ?
C13 C12 C11 . . 111.4(3) ?
N4 C12 C14 . . 111.4(3) ?
C13 C12 C14 . . 109.8(3) ?
C11 C12 C14 . . 108.3(3) ?
C12 C13 H13A . . 109.5 ?
C12 C13 H13B . . 109.5 ?
H13A C13 H13B . . 109.5 ?
C12 C13 H13C . . 109.5 ?
H13A C13 H13C . . 109.5 ?
H13B C13 H13C . . 109.5 ?
C12 C14 H14A . . 109.5 ?
C12 C14 H14B . . 109.5 ?
H14A C14 H14B . . 109.5 ?
C12 C14 H14C . . 109.5 ?
H14A C14 H14C . . 109.5 ?
H14B C14 H14C . . 109.5 ?
N4 C15 C16 . . 107.5(3) ?
N4 C15 H15A . . 110.2 ?
C16 C15 H15A . . 110.2 ?
N4 C15 H15B . . 110.2 ?
C16 C15 H15B . . 110.2 ?
H15A C15 H15B . . 108.5 ?
N1 C16 C15 . . 106.6(3) ?
N1 C16 H16A . . 110.4 ?
C15 C16 H16A . . 110.4 ?
N1 C16 H16B . . 110.4 ?
C15 C16 H16B . . 110.4 ?
H16A C16 H16B . . 108.6 ?
N5 C17 S1 . . 176.7(4) ?

loop_
_geom_bond_atom_site_label_1
_geom_bond_atom_site_label_2
_geom_bond_site_symmetry_2
_geom_bond_distance
_geom_bond_publ_flag
Ni1 N1 . 1.880(3) ?
Ni1 N3 . 1.888(3) ?
Ni1 N2 . 1.916(2) ?
Ni1 N4 . 1.917(2) ?
Ni1 S1 . 3.2979(13) ?
S1 C17 . 1.620(5) ?
Cl1 O2' . 1.359(18) ?
Cl1 O1 . 1.369(4) ?
Cl1 O3 . 1.385(18) ?
Cl1 O2 . 1.40(3) ?
Cl1 O4' . 1.40(4) ?
Cl1 O4 . 1.408(11) ?
Cl1 O3' . 1.41(3) ?
N1 C2 . 1.284(4) ?
N1 C16 . 1.482(4) ?
N2 C7 . 1.487(4) ?
N2 C4 . 1.505(4) ?
N2 H2 . 0.9100 ?
N3 C10 . 1.278(4) ?
N3 C8 . 1.482(4) ?
N4 C15 . 1.489(4) ?
N4 C12 . 1.508(4) ?
N4 H4 . 0.9100 ?
N5 C17 . 1.159(5) ?
O5 H5F . 0.8500 ?
O5 H5G . 0.8500 ?
C1 C2 . 1.491(5) ?
C1 H1A . 0.9600 ?
C1 H1B . 0.9600 ?
C1 H1C . 0.9600 ?
C2 C3 . 1.496(5) ?
C3 C4 . 1.523(5) ?
C3 H3A . 0.9700 ?
C3 H3B . 0.9700 ?
C4 C5 . 1.522(5) ?
C4 C6 . 1.538(5) ?
C5 H5A . 0.9600 ?
C5 H5B . 0.9600 ?
C5 H5C . 0.9600 ?
C6 H6A . 0.9600 ?
C6 H6B . 0.9600 ?
C6 H6C . 0.9600 ?
C7 C8 . 1.494(5) ?
C7 H7A . 0.9700 ?
C7 H7B . 0.9700 ?
C8 H8A . 0.9700 ?
C8 H8B . 0.9700 ?
C9 C10 . 1.505(5) ?
C9 H9A . 0.9600 ?
C9 H9B . 0.9600 ?
C9 H9C . 0.9600 ?
C10 C11 . 1.495(5) ?
C11 C12 . 1.529(4) ?
C11 H11A . 0.9700 ?
C11 H11B . 0.9700 ?
C12 C13 . 1.526(4) ?
C12 C14 . 1.531(4) ?
C13 H13A . 0.9600 ?
C13 H13B . 0.9600 ?
C13 H13C . 0.9600 ?
C14 H14A . 0.9600 ?
C14 H14B . 0.9600 ?
C14 H14C . 0.9600 ?
C15 C16 . 1.498(5) ?
C15 H15A . 0.9700 ?
C15 H15B . 0.9700 ?
C16 H16A . 0.9700 ?
C16 H16B . 0.9700 ?

loop_
_geom_hbond_atom_site_label_D
_geom_hbond_atom_site_label_H
_geom_hbond_atom_site_label_A
_geom_hbond_site_symmetry_A
_geom_hbond_distance_DH
_geom_hbond_distance_HA
_geom_hbond_distance_DA
_geom_hbond_angle_DHA
N2 H2 O2 1_555 0.91 2.28 3.16(3) 162.0
N4 H4 N5 1_555 0.91 2.33 3.241(5) 175.0
O5 H5F N5 1_555 0.85 2.09 2.942(6) 178.0
O5 H5G N5 2_676 0.85 2.15 2.997(6) 178.0
C3 H3A O4 2_667 0.97 2.49 3.450(16) 172.0
C3 H3B O2 1_555 0.97 2.48 3.26(3) 137.0
C15 H15A O1 1_465 0.97 2.37 3.155(6) 138.0

loop_
_geom_torsion_atom_site_label_1
_geom_torsion_atom_site_label_2
_geom_torsion_atom_site_label_3
_geom_torsion_atom_site_label_4
_geom_torsion_site_symmetry_1
_geom_torsion_site_symmetry_2
_geom_torsion_site_symmetry_3
_geom_torsion_site_symmetry_4
_geom_torsion
_geom_torsion_publ_flag
N1 Ni1 S1 C17 . . . . -106.07(18) ?
N3 Ni1 S1 C17 . . . . 73.60(18) ?
N2 Ni1 S1 C17 . . . . 161.18(18) ?
N4 Ni1 S1 C17 . . . . -18.13(18) ?
N3 Ni1 N1 C2 . . . . -110.1(12) ?
N2 Ni1 N1 C2 . . . . -13.6(3) ?
N4 Ni1 N1 C2 . . . . 163.2(3) ?
S1 Ni1 N1 C2 . . . . -106.7(3) ?
N3 Ni1 N1 C16 . . . . 66.7(12) ?
N2 Ni1 N1 C16 . . . . 163.1(2) ?
N4 Ni1 N1 C16 . . . . -20.1(2) ?
S1 Ni1 N1 C16 . . . . 70.1(2) ?
N1 Ni1 N2 C7 . . . . 175.6(2) ?
N3 Ni1 N2 C7 . . . . -9.8(2) ?
N4 Ni1 N2 C7 . . . . 76(2) ?
S1 Ni1 N2 C7 . . . . -91.4(2) ?
N1 Ni1 N2 C4 . . . . 47.2(2) ?
N3 Ni1 N2 C4 . . . . -138.3(2) ?
N4 Ni1 N2 C4 . . . . -52(2) ?
S1 Ni1 N2 C4 . . . . 140.2(2) ?
N1 Ni1 N3 C10 . . . . -93.8(12) ?
N2 Ni1 N3 C10 . . . . 169.6(3) ?
N4 Ni1 N3 C10 . . . . -7.2(3) ?
S1 Ni1 N3 C10 . . . . -97.2(3) ?
N1 Ni1 N3 C8 . . . . 78.7(12) ?
N2 Ni1 N3 C8 . . . . -17.9(2) ?
N4 Ni1 N3 C8 . . . . 165.3(2) ?
S1 Ni1 N3 C8 . . . . 75.3(2) ?
N1 Ni1 N4 C15 . . . . -7.0(2) ?
N3 Ni1 N4 C15 . . . . 178.5(2) ?
N2 Ni1 N4 C15 . . . . 92.6(19) ?
S1 Ni1 N4 C15 . . . . -99.9(2) ?
N1 Ni1 N4 C12 . . . . -136.2(2) ?
N3 Ni1 N4 C12 . . . . 49.2(2) ?
N2 Ni1 N4 C12 . . . . -37(2) ?
S1 Ni1 N4 C12 . . . . 130.90(19) ?
C16 N1 C2 C1 . . . . 2.4(5) ?
Ni1 N1 C2 C1 . . . . 178.8(2) ?
C16 N1 C2 C3 . . . . -176.5(3) ?
Ni1 N1 C2 C3 . . . . -0.1(5) ?
N1 C2 C3 C4 . . . . -16.4(5) ?
C1 C2 C3 C4 . . . . 164.7(3) ?
C7 N2 C4 C5 . . . . -72.0(3) ?
Ni1 N2 C4 C5 . . . . 53.0(3) ?
C7 N2 C4 C3 . . . . 167.1(3) ?
Ni1 N2 C4 C3 . . . . -67.9(3) ?
C7 N2 C4 C6 . . . . 50.5(4) ?
Ni1 N2 C4 C6 . . . . 175.5(2) ?
C2 C3 C4 N2 . . . . 50.8(4) ?
C2 C3 C4 C5 . . . . -69.8(4) ?
C2 C3 C4 C6 . . . . 169.4(3) ?
C4 N2 C7 C8 . . . . 163.6(3) ?
Ni1 N2 C7 C8 . . . . 35.4(3) ?
C10 N3 C8 C7 . . . . -145.6(3) ?
Ni1 N3 C8 C7 . . . . 41.0(3) ?
N2 C7 C8 N3 . . . . -49.6(4) ?
C8 N3 C10 C11 . . . . 176.2(3) ?
Ni1 N3 C10 C11 . . . . -12.0(5) ?
C8 N3 C10 C9 . . . . -4.5(5) ?
Ni1 N3 C10 C9 . . . . 167.3(3) ?
N3 C10 C11 C12 . . . . -8.1(5) ?
C9 C10 C11 C12 . . . . 172.5(3) ?
C15 N4 C12 C13 . . . . -78.0(3) ?
Ni1 N4 C12 C13 . . . . 48.0(3) ?
C15 N4 C12 C11 . . . . 161.5(3) ?
Ni1 N4 C12 C11 . . . . -72.5(3) ?
C15 N4 C12 C14 . . . . 43.8(4) ?
Ni1 N4 C12 C14 . . . . 169.8(2) ?
C10 C11 C12 N4 . . . . 50.3(4) ?
C10 C11 C12 C13 . . . . -69.3(4) ?
C10 C11 C12 C14 . . . . 169.9(3) ?
C12 N4 C15 C16 . . . . 160.1(3) ?
Ni1 N4 C15 C16 . . . . 32.1(3) ?
C2 N1 C16 C15 . . . . -140.5(3) ?
Ni1 N1 C16 C15 . . . . 42.3(3) ?
N4 C15 C16 N1 . . . . -48.1(4) ?
Ni1 S1 C17 N5 . . . . 31(8) ?
